data_4106522
loop_
_publ_author_name
'Rehan Ahmed'
'Andrea Altieri'
'Daniel M. D'Souza'
'David A. Leigh'
'Kathleen M. Mullen'
'Marcus Papmeyer'
'Alexandra M. Z. Slawin'
'Jenny K. Y. Wong'
'J. Derek Woollins'

_publ_section_title
;
 Phosphorus-Based Functional Groups as Hydrogen Bonding Templates for
 Rotaxane Formation
;
_journal_name_full 'Journal of the American Chemical Society'
_journal_page_first 12304
_journal_page_last 12310
_journal_paper_doi 10.1021/ja2049786
_journal_volume 133
_journal_year 2011
_chemical_formula_moiety 'C62 H57 N6 O8 P,C H2 Cl2,H2 O'
_chemical_formula_sum 'C63 H61 Cl2 N6 O9 P'
_chemical_formula_weight 1148.05
_chemical_name_systematic
; 
 ? 
;
_space_group_IT_number 2
_symmetry_cell_setting triclinic
_symmetry_space_group_name_Hall '-P 1'
_symmetry_space_group_name_H-M 'P -1'
_atom_sites_solution_hydrogens geom
_atom_sites_solution_primary direct
_atom_sites_solution_secondary difmap
_audit_creation_method SHELXL-97
_cell_angle_alpha 66.344(14)
_cell_angle_beta 83.747(19)
_cell_angle_gamma 84.97(2)
_cell_formula_units_Z 2
_cell_length_a 11.195(3)
_cell_length_b 16.747(4)
_cell_length_c 16.954(3)
_cell_measurement_reflns_used 5944
_cell_measurement_temperature 93(2)
_cell_measurement_theta_max 28.6
_cell_measurement_theta_min 2.2
_cell_volume 2890.8(12)
_computing_cell_refinement 'CrystalClear (Rigaku Corp., 2004)'
_computing_data_collection 'CrystalClear (Rigaku Corp., 2004)'
_computing_data_reduction 'CrystalClear (Rigaku Corp., 2004)'
_computing_molecular_graphics 'Bruker SHELXTL'
_computing_publication_material 'Bruker SHELXTL'
_computing_structure_refinement 'SHELXL-97 (Sheldrick, 1997)'
_computing_structure_solution 'SHELXS-97 (Sheldrick, 1990)'
_diffrn_ambient_temperature 93(2)
_diffrn_measured_fraction_theta_full 0.971
_diffrn_measured_fraction_theta_max 0.966
_diffrn_measurement_device_type CCD
_diffrn_measurement_method '\w and \f scans'
_diffrn_radiation_monochromator confocal
_diffrn_radiation_source 'rotating anode'
_diffrn_radiation_type MoK\a
_diffrn_radiation_wavelength 0.71073
_diffrn_reflns_av_R_equivalents 0.1008
_diffrn_reflns_av_sigmaI/netI 0.2022
_diffrn_reflns_limit_h_max 11
_diffrn_reflns_limit_h_min -13
_diffrn_reflns_limit_k_max 20
_diffrn_reflns_limit_k_min -20
_diffrn_reflns_limit_l_max 20
_diffrn_reflns_limit_l_min -18
_diffrn_reflns_number 18443
_diffrn_reflns_theta_full 25.00
_diffrn_reflns_theta_max 25.33
_diffrn_reflns_theta_min 2.17
_exptl_absorpt_coefficient_mu 0.203
_exptl_absorpt_correction_T_max 1.000
_exptl_absorpt_correction_T_min 0.8357
_exptl_absorpt_correction_type multi-scan
_exptl_absorpt_process_details 'Jacobson, R. (1998) Private communication'
_exptl_crystal_colour Colorless
_exptl_crystal_density_diffrn 1.319
_exptl_crystal_description Prism
_exptl_crystal_F_000 1204
_exptl_crystal_size_max 0.05
_exptl_crystal_size_mid 0.05
_exptl_crystal_size_min 0.03
_refine_diff_density_max 1.779
_refine_diff_density_min -0.591
_refine_diff_density_rms 0.179
_refine_ls_extinction_method none
_refine_ls_goodness_of_fit_ref 1.231
_refine_ls_hydrogen_treatment constr
_refine_ls_matrix_type full
_refine_ls_number_parameters 686
_refine_ls_number_reflns 10218
_refine_ls_number_restraints 144
_refine_ls_restrained_S_all 1.223
_refine_ls_R_factor_all 0.2643
_refine_ls_R_factor_gt 0.1684
_refine_ls_shift/su_max 0.016
_refine_ls_shift/su_mean 0.001
_refine_ls_structure_factor_coef Fsqd
_refine_ls_weighting_details 'calc w=1/[\s^2^(Fo^2^)+(0.2000P)^2^+0.0000P] where P=(Fo^2^+2Fc^2^)/3'
_refine_ls_weighting_scheme calc
_refine_ls_wR_factor_gt 0.4024
_refine_ls_wR_factor_ref 0.4691
_reflns_number_gt 4636
_reflns_number_total 10218
_reflns_threshold_expression >2sigma(I)
_cod_data_source_file ja2049786_si_002.cif
_cod_data_source_block 6
_cod_database_code 4106522

loop_
_symmetry_equiv_pos_as_xyz
'x, y, z'
'-x, -y, -z'

loop_
_atom_site_label
_atom_site_type_symbol
_atom_site_fract_x
_atom_site_fract_y
_atom_site_fract_z
_atom_site_U_iso_or_equiv
_atom_site_adp_type
_atom_site_occupancy
_atom_site_symmetry_multiplicity
_atom_site_calc_flag
_atom_site_refinement_flags
C1 C -0.2204(7) 0.8608(6) -0.0057(6) 0.040(2) Uani 1 1 d .
H1A H -0.2510 0.8327 -0.0403 0.048 Uiso 1 1 calc R
H1B H -0.2687 0.9160 -0.0158 0.048 Uiso 1 1 calc R
N2 N -0.0935(6) 0.8809(5) -0.0352(4) 0.0326(17) Uani 1 1 d .
H2A H -0.0315 0.8342 -0.0131 0.039 Uiso 1 1 calc R
O3 O -0.1255(5) 1.0249(4) -0.1226(4) 0.0395(15) Uani 1 1 d .
C3 C -0.0592(7) 0.9589(5) -0.0900(6) 0.0303(19) Uani 1 1 d .
C4 C 0.0762(8) 0.9626(6) -0.1144(6) 0.036(2) Uani 1 1 d .
C5 C 0.1603(8) 0.9305(5) -0.0536(6) 0.034(2) Uani 1 1 d .
H5A H 0.1344 0.9047 0.0061 0.041 Uiso 1 1 calc R
C6 C 0.2831(8) 0.9357(5) -0.0797(6) 0.035(2) Uani 1 1 d .
C7 C 0.3185(8) 0.9713(6) -0.1685(7) 0.042(2) Uani 1 1 d .
H7A H 0.4017 0.9730 -0.1873 0.050 Uiso 1 1 calc R
C8 C 0.2349(8) 1.0036(6) -0.2285(6) 0.037(2) Uani 1 1 d .
H8A H 0.2608 1.0286 -0.2882 0.045 Uiso 1 1 calc R
C9 C 0.1118(8) 1.0002(6) -0.2025(6) 0.040(2) Uani 1 1 d .
H9A H 0.0538 1.0230 -0.2440 0.048 Uiso 1 1 calc R
O10 O 0.4820(5) 0.8802(4) -0.0377(5) 0.0526(18) Uani 1 1 d .
C10 C 0.3796(8) 0.9052(6) -0.0169(7) 0.041(2) Uani 1 1 d .
N11 N 0.3503(7) 0.9128(5) 0.0592(5) 0.0391(19) Uani 1 1 d .
H11A H 0.2677 0.9313 0.0720 0.047 Uiso 1 1 calc R
C12 C 0.4376(8) 0.8942(6) 0.1233(6) 0.041(2) Uani 1 1 d .
H12A H 0.4264 0.9390 0.1482 0.049 Uiso 1 1 calc R
H12B H 0.5199 0.8981 0.0944 0.049 Uiso 1 1 calc R
C13 C 0.4254(7) 0.8066(6) 0.1940(7) 0.041(2) Uani 1 1 d .
C14 C 0.4262(8) 0.7934(6) 0.2822(6) 0.043(2) Uani 1 1 d .
H14A H 0.4356 0.8420 0.2960 0.052 Uiso 1 1 calc R
C15 C 0.4138(8) 0.7130(6) 0.3474(7) 0.046(2) Uani 1 1 d .
H15A H 0.4137 0.7068 0.4057 0.055 Uiso 1 1 calc R
C16 C 0.4014(7) 0.6407(6) 0.3301(6) 0.034(2) Uani 1 1 d .
C17 C 0.4043(8) 0.6510(6) 0.2444(6) 0.039(2) Uani 1 1 d .
H17A H 0.3987 0.6017 0.2308 0.046 Uiso 1 1 calc R
C18 C 0.4156(7) 0.7343(5) 0.1781(6) 0.034(2) Uani 1 1 d .
H18A H 0.4164 0.7404 0.1199 0.041 Uiso 1 1 calc R
C19 C 0.3875(7) 0.5486(6) 0.4013(6) 0.041(2) Uani 1 1 d .
H19A H 0.4551 0.5095 0.3937 0.049 Uiso 1 1 calc R
H19B H 0.3902 0.5510 0.4585 0.049 Uiso 1 1 calc R
N20 N 0.2741(6) 0.5139(5) 0.3982(5) 0.0362(18) Uani 1 1 d .
H20A H 0.2024 0.5535 0.3862 0.043 Uiso 1 1 calc R
O21 O 0.3507(6) 0.3763(4) 0.4276(5) 0.058(2) Uani 1 1 d .
C21 C 0.2630(8) 0.4309(6) 0.4108(6) 0.039(2) Uani 1 1 d .
C22 C 0.1432(8) 0.4047(6) 0.4021(6) 0.040(2) Uani 1 1 d .
C23 C 0.0381(8) 0.4519(6) 0.4103(6) 0.037(2) Uani 1 1 d .
H23A H 0.0411 0.5013 0.4241 0.045 Uiso 1 1 calc R
C24 C -0.0742(8) 0.4267(6) 0.3983(6) 0.039(2) Uani 1 1 d .
C25 C -0.0782(10) 0.3501(7) 0.3854(6) 0.051(3) Uani 1 1 d .
H25A H -0.1536 0.3296 0.3829 0.061 Uiso 1 1 calc R
C26 C 0.0267(10) 0.3037(7) 0.3761(7) 0.054(3) Uani 1 1 d .
H26A H 0.0226 0.2534 0.3639 0.065 Uiso 1 1 calc R
C27 C 0.1399(10) 0.3293(6) 0.3842(7) 0.049(3) Uani 1 1 d .
H27A H 0.2117 0.2969 0.3778 0.059 Uiso 1 1 calc R
O28 O -0.2869(6) 0.4532(5) 0.4010(5) 0.059(2) Uani 1 1 d .
C28 C -0.1868(8) 0.4835(7) 0.3952(6) 0.044(2) Uani 1 1 d .
N29 N -0.1716(6) 0.5672(5) 0.3796(5) 0.0384(18) Uani 1 1 d .
H29A H -0.0908 0.5853 0.3800 0.046 Uiso 1 1 calc R
C30 C -0.2716(8) 0.6322(7) 0.3621(6) 0.053(3) Uani 1 1 d .
H30A H -0.2692 0.6664 0.3978 0.063 Uiso 1 1 calc R
H30B H -0.3486 0.6024 0.3781 0.063 Uiso 1 1 calc R
C31 C -0.2654(7) 0.6937(6) 0.2666(6) 0.039(2) Uani 1 1 d .
C32 C -0.2946(7) 0.6651(6) 0.2044(6) 0.038(2) Uani 1 1 d .
H32A H -0.3237 0.6085 0.2214 0.045 Uiso 1 1 calc R
C33 C -0.2804(7) 0.7208(5) 0.1170(6) 0.036(2) Uani 1 1 d .
H33A H -0.3020 0.7011 0.0753 0.043 Uiso 1 1 calc R
C34 C -0.2373(7) 0.8012(5) 0.0893(5) 0.030(2) Uani 1 1 d .
C35 C -0.2102(8) 0.8308(6) 0.1514(7) 0.045(2) Uani 1 1 d .
H35A H -0.1836 0.8882 0.1338 0.054 Uiso 1 1 calc R
C36 C -0.2223(7) 0.7764(6) 0.2385(7) 0.040(2) Uani 1 1 d .
H36A H -0.2004 0.7965 0.2798 0.048 Uiso 1 1 calc R
P37 P 0.0660(2) 0.65722(15) 0.08490(15) 0.0338(6) Uani 1 1 d .
O37 O 0.0693(5) 0.7347(4) 0.0021(4) 0.0433(16) Uani 1 1 d .
N38 N 0.0284(6) 0.6741(4) 0.1754(5) 0.0356(18) Uani 1 1 d .
H38A H -0.0337 0.6404 0.2184 0.043 Uiso 1 1 calc R
C39 C 0.0895(7) 0.7390(6) 0.1885(6) 0.033(2) Uani 1 1 d .
H39A H 0.0554 0.7975 0.1529 0.040 Uiso 1 1 calc R
H39B H 0.1756 0.7359 0.1686 0.040 Uiso 1 1 calc R
O40 O 0.0599(5) 0.6569(4) 0.3408(4) 0.0402(15) Uani 1 1 d .
C40 C 0.0794(7) 0.7282(6) 0.2817(6) 0.032(2) Uani 1 1 d .
N41 N 0.0959(7) 0.7997(5) 0.2953(5) 0.0398(19) Uani 1 1 d .
H41A H 0.1075 0.8563 0.2471 0.048 Uiso 1 1 calc R
C42 C 0.0959(10) 0.7901(7) 0.3828(7) 0.057(3) Uani 1 1 d .
H42A H 0.1412 0.7355 0.4160 0.069 Uiso 1 1 calc R
H42B H 0.0122 0.7866 0.4094 0.069 Uiso 1 1 calc R
O43 O 0.1950(11) 0.9256(6) 0.3236(6) 0.105(4) Uani 1 1 d .
C43 C 0.1548(8) 0.8693(7) 0.3859(6) 0.040(2) Uani 1 1 d .
O44 O 0.1599(7) 0.8640(6) 0.4634(4) 0.073(3) Uani 1 1 d .
C45 C 0.2214(12) 0.9288(9) 0.4738(8) 0.080(4) Uani 1 1 d .
H45A H 0.3069 0.9085 0.4810 0.097 Uiso 1 1 calc R
H45B H 0.2189 0.9822 0.4200 0.097 Uiso 1 1 calc R
C46 C 0.1770(14) 0.9512(10) 0.5436(10) 0.093(4) Uiso 1 1 d .
H46A H 0.0991 0.9854 0.5279 0.112 Uiso 1 1 calc R
C47 C 0.2684(8) 1.0153(6) 0.5508(7) 0.088(4) Uani 1 1 d GU
C48 C 0.3823(8) 0.9923(5) 0.5808(7) 0.090(4) Uani 1 1 d GU
H48A H 0.4145 0.9341 0.5959 0.109 Uiso 1 1 calc R
C49 C 0.4493(6) 1.0544(6) 0.5886(6) 0.088(4) Uani 1 1 d GU
H49A H 0.5272 1.0387 0.6091 0.106 Uiso 1 1 calc R
C50 C 0.4023(8) 1.1396(5) 0.5665(7) 0.090(4) Uani 1 1 d GU
H50A H 0.4480 1.1820 0.5719 0.108 Uiso 1 1 calc R
C51 C 0.2883(8) 1.1625(5) 0.5365(7) 0.095(4) Uani 1 1 d GU
H51A H 0.2562 1.2207 0.5214 0.114 Uiso 1 1 calc R
C52 C 0.2214(7) 1.1004(6) 0.5286(7) 0.104(5) Uani 1 1 d GU
H52A H 0.1435 1.1161 0.5081 0.124 Uiso 1 1 calc R
C53 C 0.1539(7) 0.8804(5) 0.6286(4) 0.043(2) Uani 1 1 d GU
C54 C 0.0418(8) 0.9184(5) 0.6407(6) 0.104(5) Uani 1 1 d GU
H54A H 0.0123 0.9694 0.5957 0.125 Uiso 1 1 calc R
C55 C -0.0272(7) 0.8820(7) 0.7188(7) 0.158(8) Uani 1 1 d GU
H55A H -0.1038 0.9080 0.7271 0.189 Uiso 1 1 calc R
C56 C 0.0159(8) 0.8075(7) 0.7847(5) 0.081(4) Uani 1 1 d GU
H56A H -0.0312 0.7825 0.8380 0.097 Uiso 1 1 calc R
C57 C 0.1280(9) 0.7694(5) 0.7725(5) 0.099(5) Uani 1 1 d GU
H57A H 0.1575 0.7185 0.8176 0.118 Uiso 1 1 calc R
C58 C 0.1970(6) 0.8059(5) 0.6945(6) 0.089(4) Uani 1 1 d GU
H58A H 0.2736 0.7799 0.6862 0.107 Uiso 1 1 calc R
C59 C -0.0438(5) 0.5827(4) 0.0895(4) 0.038(2) Uani 1 1 d GU
C60 C -0.0891(5) 0.5202(4) 0.1674(3) 0.043(2) Uani 1 1 d GU
H60A H -0.0604 0.5147 0.2201 0.051 Uiso 1 1 calc R
C61 C -0.1765(6) 0.4658(4) 0.1680(3) 0.057(3) Uani 1 1 d GU
H61A H -0.2074 0.4231 0.2212 0.069 Uiso 1 1 calc R
C62 C -0.2186(5) 0.4739(4) 0.0909(4) 0.052(3) Uani 1 1 d GU
H62A H -0.2783 0.4367 0.0913 0.063 Uiso 1 1 calc R
C63 C -0.1733(5) 0.5364(4) 0.0131(3) 0.047(2) Uani 1 1 d GU
H63A H -0.2020 0.5419 -0.0397 0.056 Uiso 1 1 calc R
C64 C -0.0859(5) 0.5908(4) 0.0124(3) 0.042(2) Uani 1 1 d GU
H64A H -0.0550 0.6335 -0.0408 0.050 Uiso 1 1 calc R
C65 C 0.2114(4) 0.5992(3) 0.1016(4) 0.036(2) Uani 1 1 d GU
C66 C 0.2239(5) 0.5200(4) 0.1717(4) 0.045(2) Uani 1 1 d GU
H66A H 0.1573 0.4980 0.2126 0.055 Uiso 1 1 calc R
C67 C 0.3337(6) 0.4728(3) 0.1819(4) 0.057(3) Uani 1 1 d GU
H67A H 0.3423 0.4186 0.2298 0.069 Uiso 1 1 calc R
C68 C 0.4311(4) 0.5049(4) 0.1219(5) 0.065(3) Uani 1 1 d GU
H68A H 0.5061 0.4727 0.1289 0.078 Uiso 1 1 calc R
C69 C 0.4186(5) 0.5842(4) 0.0519(4) 0.059(3) Uani 1 1 d GU
H69A H 0.4851 0.6062 0.0109 0.071 Uiso 1 1 calc R
C70 C 0.3087(5) 0.6314(3) 0.0417(3) 0.046(2) Uani 1 1 d GU
H70A H 0.3002 0.6856 -0.0062 0.056 Uiso 1 1 calc R
O81 O 0.5914(8) 0.3107(7) 0.4059(11) 0.157(6) Uani 1 1 d .
C91 C 0.4164(12) 1.1913(10) 0.1750(10) 0.091(5) Uani 1 1 d .
Cl1 Cl 0.3143(3) 1.2800(2) 0.1228(2) 0.0780(10) Uani 1 1 d .
Cl2 Cl 0.5023(10) 1.2203(7) 0.2332(8) 0.128(6) Uani 0.33 1 d P
Cl3 Cl 0.3360(5) 1.0941(3) 0.2335(3) 0.0743(13) Uani 0.67 1 d P

loop_
_atom_site_aniso_label
_atom_site_aniso_U_11
_atom_site_aniso_U_22
_atom_site_aniso_U_33
_atom_site_aniso_U_23
_atom_site_aniso_U_13
_atom_site_aniso_U_12
C1 0.023(4) 0.051(6) 0.055(6) -0.031(5) -0.007(4) 0.005(4)
N2 0.027(4) 0.036(4) 0.033(4) -0.008(4) -0.011(3) -0.002(3)
O3 0.032(3) 0.045(4) 0.043(4) -0.019(3) -0.004(3) 0.003(3)
C3 0.025(4) 0.034(5) 0.033(5) -0.013(4) -0.012(4) 0.004(4)
C4 0.037(5) 0.035(5) 0.032(5) -0.012(4) 0.003(4) 0.003(4)
C5 0.039(5) 0.031(5) 0.028(5) -0.006(4) -0.003(4) -0.005(4)
C6 0.031(5) 0.029(5) 0.044(6) -0.011(4) -0.007(4) 0.002(4)
C7 0.032(5) 0.038(5) 0.056(7) -0.022(5) 0.004(5) 0.005(4)
C8 0.035(5) 0.046(6) 0.034(5) -0.021(5) 0.004(4) 0.000(4)
C9 0.040(5) 0.039(5) 0.041(6) -0.018(5) -0.002(4) 0.003(4)
O10 0.025(3) 0.062(5) 0.064(5) -0.023(4) 0.010(3) 0.007(3)
C10 0.038(6) 0.038(5) 0.050(6) -0.017(5) -0.013(5) -0.001(4)
N11 0.036(4) 0.033(4) 0.050(5) -0.020(4) 0.001(4) -0.002(3)
C12 0.029(5) 0.046(6) 0.049(6) -0.020(5) -0.011(4) 0.000(4)
C13 0.028(5) 0.030(5) 0.062(7) -0.015(5) -0.008(4) -0.004(4)
C14 0.047(6) 0.041(6) 0.042(6) -0.018(5) -0.002(5) 0.003(4)
C15 0.033(5) 0.050(6) 0.054(7) -0.019(6) -0.012(5) 0.007(4)
C16 0.025(4) 0.037(5) 0.033(5) -0.006(4) -0.007(4) -0.003(4)
C17 0.035(5) 0.044(6) 0.037(6) -0.015(5) -0.008(4) -0.003(4)
C18 0.035(5) 0.037(5) 0.031(5) -0.013(4) -0.006(4) -0.003(4)
C19 0.023(4) 0.055(6) 0.033(5) -0.004(5) -0.009(4) -0.002(4)
N20 0.025(4) 0.042(4) 0.040(5) -0.013(4) -0.008(3) -0.007(3)
O21 0.038(4) 0.043(4) 0.075(5) -0.006(4) -0.002(4) 0.007(3)
C21 0.043(6) 0.037(5) 0.029(5) -0.006(4) -0.011(4) 0.003(4)
C22 0.045(6) 0.035(5) 0.033(5) -0.004(4) -0.004(4) -0.010(4)
C23 0.030(5) 0.052(6) 0.034(5) -0.024(5) 0.008(4) -0.005(4)
C24 0.035(5) 0.047(6) 0.035(5) -0.013(5) -0.008(4) -0.009(4)
C25 0.063(7) 0.048(6) 0.042(6) -0.012(5) -0.007(5) -0.026(6)
C26 0.066(7) 0.044(6) 0.061(7) -0.026(6) -0.021(6) -0.001(5)
C27 0.060(7) 0.029(5) 0.052(7) -0.007(5) -0.022(5) 0.005(5)
O28 0.036(4) 0.079(5) 0.068(5) -0.034(4) -0.001(3) -0.014(4)
C28 0.040(6) 0.062(7) 0.030(5) -0.016(5) -0.005(4) -0.015(5)
N29 0.030(4) 0.044(5) 0.039(5) -0.013(4) -0.004(3) -0.002(3)
C30 0.036(5) 0.065(7) 0.036(6) -0.001(5) 0.004(4) 0.002(5)
C31 0.020(4) 0.048(6) 0.033(5) -0.005(5) -0.001(4) 0.017(4)
C32 0.023(4) 0.043(5) 0.040(6) -0.010(5) -0.003(4) 0.003(4)
C33 0.028(5) 0.033(5) 0.051(6) -0.022(5) -0.006(4) 0.003(4)
C34 0.024(4) 0.039(5) 0.023(5) -0.008(4) -0.005(4) 0.008(4)
C35 0.041(5) 0.040(6) 0.057(7) -0.023(5) -0.004(5) 0.002(4)
C36 0.025(4) 0.045(6) 0.050(6) -0.022(5) -0.001(4) 0.015(4)
P37 0.0333(13) 0.0363(13) 0.0337(14) -0.0170(12) -0.0017(10) 0.0023(10)
O37 0.046(4) 0.043(4) 0.041(4) -0.020(3) 0.007(3) 0.004(3)
N38 0.037(4) 0.036(4) 0.036(4) -0.019(4) 0.000(3) 0.003(3)
C39 0.026(4) 0.048(5) 0.042(5) -0.034(5) 0.004(4) -0.005(4)
O40 0.038(3) 0.043(4) 0.040(4) -0.018(3) 0.001(3) -0.001(3)
C40 0.023(4) 0.036(5) 0.032(5) -0.009(5) 0.003(4) -0.004(4)
N41 0.045(4) 0.047(5) 0.036(5) -0.022(4) -0.001(4) -0.013(4)
C42 0.069(7) 0.069(7) 0.041(6) -0.030(6) 0.017(5) -0.029(6)
O43 0.209(12) 0.068(6) 0.051(6) -0.024(5) -0.019(7) -0.058(7)
C43 0.041(5) 0.058(7) 0.025(5) -0.022(5) 0.002(4) 0.001(5)
O44 0.085(6) 0.113(7) 0.039(4) -0.043(5) 0.013(4) -0.060(5)
C45 0.092(9) 0.115(11) 0.065(8) -0.066(8) 0.037(7) -0.064(9)
C47 0.089(4) 0.088(4) 0.087(4) -0.0351(18) -0.0072(11) -0.0049(10)
C48 0.091(4) 0.090(4) 0.091(4) -0.0363(19) -0.0063(11) -0.0047(10)
C49 0.088(4) 0.089(4) 0.088(4) -0.0352(18) -0.0067(11) -0.0048(10)
C50 0.090(4) 0.090(4) 0.090(4) -0.0351(19) -0.0073(11) -0.0054(10)
C51 0.095(4) 0.094(4) 0.095(4) -0.0371(19) -0.0081(11) -0.0053(10)
C52 0.104(5) 0.104(5) 0.104(5) -0.041(2) -0.0095(11) -0.0060(10)
C53 0.044(2) 0.043(2) 0.043(2) -0.0174(13) -0.0032(10) -0.0027(10)
C54 0.104(5) 0.104(5) 0.104(5) -0.042(2) -0.0088(11) -0.0054(10)
C55 0.158(8) 0.158(8) 0.158(8) -0.063(3) -0.0129(12) -0.0079(11)
C56 0.081(4) 0.081(4) 0.081(4) -0.0325(17) -0.0064(11) -0.0042(10)
C57 0.099(5) 0.098(5) 0.099(5) -0.039(2) -0.0084(11) -0.0054(10)
C58 0.089(4) 0.089(4) 0.089(4) -0.0357(19) -0.0076(11) -0.0046(10)
C59 0.038(2) 0.038(2) 0.038(2) -0.0153(12) -0.0031(10) -0.0014(10)
C60 0.043(2) 0.043(2) 0.043(2) -0.0170(13) -0.0035(10) -0.0024(10)
C61 0.057(3) 0.057(3) 0.057(3) -0.0226(14) -0.0049(10) -0.0031(10)
C62 0.052(3) 0.052(3) 0.052(3) -0.0210(14) -0.0044(10) -0.0023(10)
C63 0.047(3) 0.047(3) 0.047(3) -0.0192(13) -0.0041(10) -0.0016(10)
C64 0.042(2) 0.042(2) 0.042(2) -0.0172(13) -0.0036(10) -0.0016(10)
C65 0.036(2) 0.036(2) 0.035(2) -0.0148(12) -0.0028(10) -0.0010(10)
C66 0.045(3) 0.046(2) 0.046(3) -0.0180(13) -0.0040(10) -0.0015(10)
C67 0.057(3) 0.057(3) 0.057(3) -0.0228(14) -0.0050(10) -0.0019(10)
C68 0.065(3) 0.065(3) 0.065(3) -0.0265(15) -0.0059(10) -0.0026(10)
C69 0.059(3) 0.060(3) 0.059(3) -0.0243(14) -0.0043(10) -0.0028(10)
C70 0.047(3) 0.047(3) 0.046(3) -0.0191(13) -0.0036(10) -0.0020(10)
O81 0.039(5) 0.111(8) 0.35(2) -0.132(11) 0.025(8) -0.010(5)
C91 0.075(9) 0.108(11) 0.101(12) -0.053(10) -0.041(8) 0.039(8)
Cl1 0.074(2) 0.071(2) 0.103(3) -0.048(2) -0.0270(19) 0.0178(16)
Cl2 0.126(9) 0.121(9) 0.183(12) -0.079(8) -0.169(10) 0.044(7)
Cl3 0.095(3) 0.061(3) 0.044(3) -0.004(2) 0.000(2) 0.023(2)

loop_
_atom_type_symbol
_atom_type_description
_atom_type_scat_dispersion_real
_atom_type_scat_dispersion_imag
_atom_type_scat_source
C C 0.0033 0.0016 'International Tables Vol C Tables 4.2.6.8 and 6.1.1.4'
H H 0.0000 0.0000 'International Tables Vol C Tables 4.2.6.8 and 6.1.1.4'
N N 0.0061 0.0033 'International Tables Vol C Tables 4.2.6.8 and 6.1.1.4'
O O 0.0106 0.0060 'International Tables Vol C Tables 4.2.6.8 and 6.1.1.4'
P P 0.1023 0.0942 'International Tables Vol C Tables 4.2.6.8 and 6.1.1.4'
Cl Cl 0.1484 0.1585 'International Tables Vol C Tables 4.2.6.8 and 6.1.1.4'

loop_
_geom_angle_atom_site_label_1
_geom_angle_atom_site_label_2
_geom_angle_atom_site_label_3
_geom_angle
N2 C1 C34 112.7(7)
N2 C1 H1A 109.1
C34 C1 H1A 109.1
N2 C1 H1B 109.1
C34 C1 H1B 109.1
H1A C1 H1B 107.8
C3 N2 C1 123.3(7)
C3 N2 H2A 118.4
C1 N2 H2A 118.4
O3 C3 N2 126.4(8)
O3 C3 C4 119.8(8)
N2 C3 C4 113.7(7)
C5 C4 C9 121.0(8)
C5 C4 C3 122.8(8)
C9 C4 C3 116.2(8)
C4 C5 C6 120.3(9)
C4 C5 H5A 119.9
C6 C5 H5A 119.9
C5 C6 C7 118.5(8)
C5 C6 C10 123.1(9)
C7 C6 C10 118.4(8)
C8 C7 C6 121.0(8)
C8 C7 H7A 119.5
C6 C7 H7A 119.5
C7 C8 C9 120.7(9)
C7 C8 H8A 119.7
C9 C8 H8A 119.7
C8 C9 C4 118.5(9)
C8 C9 H9A 120.7
C4 C9 H9A 120.7
O10 C10 N11 123.1(8)
O10 C10 C6 120.9(9)
N11 C10 C6 115.8(9)
C10 N11 C12 122.4(8)
C10 N11 H11A 118.8
C12 N11 H11A 118.8
N11 C12 C13 112.4(7)
N11 C12 H12A 109.1
C13 C12 H12A 109.1
N11 C12 H12B 109.1
C13 C12 H12B 109.1
H12A C12 H12B 107.9
C18 C13 C14 116.3(8)
C18 C13 C12 121.9(9)
C14 C13 C12 121.7(8)
C15 C14 C13 121.9(9)
C15 C14 H14A 119.1
C13 C14 H14A 119.1
C16 C15 C14 120.9(9)
C16 C15 H15A 119.6
C14 C15 H15A 119.6
C15 C16 C17 118.6(8)
C15 C16 C19 122.9(8)
C17 C16 C19 118.5(8)
C18 C17 C16 119.8(8)
C18 C17 H17A 120.1
C16 C17 H17A 120.1
C13 C18 C17 122.5(9)
C13 C18 H18A 118.8
C17 C18 H18A 118.8
N20 C19 C16 110.8(7)
N20 C19 H19A 109.5
C16 C19 H19A 109.5
N20 C19 H19B 109.5
C16 C19 H19B 109.5
H19A C19 H19B 108.1
C21 N20 C19 123.3(8)
C21 N20 H20A 118.3
C19 N20 H20A 118.3
O21 C21 N20 121.8(8)
O21 C21 C22 120.2(8)
N20 C21 C22 117.9(8)
C23 C22 C27 120.5(8)
C23 C22 C21 121.9(8)
C27 C22 C21 117.5(9)
C22 C23 C24 120.3(8)
C22 C23 H23A 119.9
C24 C23 H23A 119.9
C25 C24 C23 119.0(9)
C25 C24 C28 119.8(8)
C23 C24 C28 121.1(8)
C26 C25 C24 120.4(9)
C26 C25 H25A 119.8
C24 C25 H25A 119.8
C25 C26 C27 121.5(9)
C25 C26 H26A 119.3
C27 C26 H26A 119.3
C26 C27 C22 118.0(10)
C26 C27 H27A 121.0
C22 C27 H27A 121.0
O28 C28 N29 123.7(10)
O28 C28 C24 119.7(9)
N29 C28 C24 116.4(7)
C28 N29 C30 122.0(7)
C28 N29 H29A 119.0
C30 N29 H29A 119.0
N29 C30 C31 110.9(8)
N29 C30 H30A 109.5
C31 C30 H30A 109.5
N29 C30 H30B 109.5
C31 C30 H30B 109.5
H30A C30 H30B 108.0
C36 C31 C32 118.1(9)
C36 C31 C30 121.2(9)
C32 C31 C30 120.5(9)
C33 C32 C31 119.3(8)
C33 C32 H32A 120.3
C31 C32 H32A 120.3
C34 C33 C32 122.8(8)
C34 C33 H33A 118.6
C32 C33 H33A 118.6
C33 C34 C35 118.1(8)
C33 C34 C1 122.6(8)
C35 C34 C1 119.3(8)
C36 C35 C34 120.1(8)
C36 C35 H35A 119.9
C34 C35 H35A 119.9
C31 C36 C35 121.5(9)
C31 C36 H36A 119.3
C35 C36 H36A 119.3
O37 P37 N38 117.4(4)
O37 P37 C59 111.7(3)
N38 P37 C59 102.8(3)
O37 P37 C65 111.2(3)
N38 P37 C65 104.4(3)
C59 P37 C65 108.6(3)
C39 N38 P37 118.3(6)
C39 N38 H38A 120.9
P37 N38 H38A 120.9
N38 C39 C40 113.0(7)
N38 C39 H39A 109.0
C40 C39 H39A 109.0
N38 C39 H39B 109.0
C40 C39 H39B 109.0
H39A C39 H39B 107.8
O40 C40 N41 123.0(8)
O40 C40 C39 121.1(8)
N41 C40 C39 116.0(7)
C40 N41 C42 117.3(8)
C40 N41 H41A 121.3
C42 N41 H41A 121.3
N41 C42 C43 109.8(8)
N41 C42 H42A 109.7
C43 C42 H42A 109.7
N41 C42 H42B 109.7
C43 C42 H42B 109.7
H42A C42 H42B 108.2
O43 C43 O44 124.3(9)
O43 C43 C42 122.6(8)
O44 C43 C42 113.0(9)
C43 O44 C45 117.5(8)
C46 C45 O44 115.9(10)
C46 C45 H45A 108.3
O44 C45 H45A 108.3
C46 C45 H45B 108.3
O44 C45 H45B 108.3
H45A C45 H45B 107.4
C45 C46 C53 118.2(12)
C45 C46 C47 107.6(11)
C53 C46 C47 109.4(10)
C45 C46 H46A 107.1
C53 C46 H46A 107.1
C47 C46 H46A 107.1
C48 C47 C52 120.0
C48 C47 C46 126.4(8)
C52 C47 C46 113.5(8)
C49 C48 C47 120.0
C49 C48 H48A 120.0
C47 C48 H48A 120.0
C50 C49 C48 120.0
C50 C49 H49A 120.0
C48 C49 H49A 120.0
C49 C50 C51 120.0
C49 C50 H50A 120.0
C51 C50 H50A 120.0
C50 C51 C52 120.0
C50 C51 H51A 120.0
C52 C51 H51A 120.0
C51 C52 C47 120.0
C51 C52 H52A 120.0
C47 C52 H52A 120.0
C54 C53 C58 120.0
C54 C53 C46 91.4(8)
C58 C53 C46 148.3(8)
C53 C54 C55 120.0
C53 C54 H54A 120.0
C55 C54 H54A 120.0
C56 C55 C54 120.0
C56 C55 H55A 120.0
C54 C55 H55A 120.0
C57 C56 C55 120.0
C57 C56 H56A 120.0
C55 C56 H56A 120.0
C58 C57 C56 120.0
C58 C57 H57A 120.0
C56 C57 H57A 120.0
C57 C58 C53 120.0
C57 C58 H58A 120.0
C53 C58 H58A 120.0
C60 C59 C64 120.0
C60 C59 P37 122.0(3)
C64 C59 P37 118.0(3)
C59 C60 C61 120.0
C59 C60 H60A 120.0
C61 C60 H60A 120.0
C60 C61 C62 120.0
C60 C61 H61A 120.0
C62 C61 H61A 120.0
C63 C62 C61 120.0
C63 C62 H62A 120.0
C61 C62 H62A 120.0
C64 C63 C62 120.0
C64 C63 H63A 120.0
C62 C63 H63A 120.0
C63 C64 C59 120.0
C63 C64 H64A 120.0
C59 C64 H64A 120.0
C66 C65 C70 120.0
C66 C65 P37 119.9(3)
C70 C65 P37 120.0(3)
C67 C66 C65 120.0
C67 C66 H66A 120.0
C65 C66 H66A 120.0
C66 C67 C68 120.0
C66 C67 H67A 120.0
C68 C67 H67A 120.0
C69 C68 C67 120.0
C69 C68 H68A 120.0
C67 C68 H68A 120.0
C68 C69 C70 120.0
C68 C69 H69A 120.0
C70 C69 H69A 120.0
C69 C70 C65 120.0
C69 C70 H70A 120.0
C65 C70 H70A 120.0
Cl2 C91 Cl1 109.1(8)
Cl2 C91 Cl3 115.6(10)
Cl1 C91 Cl3 110.0(8)

loop_
_geom_bond_atom_site_label_1
_geom_bond_atom_site_label_2
_geom_bond_distance
C1 N2 1.475(10)
C1 C34 1.516(13)
C1 H1A 0.9900
C1 H1B 0.9900
N2 C3 1.325(11)
N2 H2A 0.9800
O3 C3 1.238(10)
C3 C4 1.526(12)
C4 C5 1.384(12)
C4 C9 1.396(13)
C5 C6 1.398(12)
C5 H5A 0.9500
C6 C7 1.404(13)
C6 C10 1.509(12)
C7 C8 1.371(13)
C7 H7A 0.9500
C8 C9 1.399(12)
C8 H8A 0.9500
C9 H9A 0.9500
O10 C10 1.250(11)
C10 N11 1.349(12)
N11 C12 1.462(11)
N11 H11A 0.9800
C12 C13 1.482(13)
C12 H12A 0.9900
C12 H12B 0.9900
C13 C18 1.357(12)
C13 C14 1.422(14)
C14 C15 1.364(13)
C14 H14A 0.9500
C15 C16 1.377(13)
C15 H15A 0.9500
C16 C17 1.389(12)
C16 C19 1.539(12)
C17 C18 1.403(12)
C17 H17A 0.9500
C18 H18A 0.9500
C19 N20 1.456(10)
C19 H19A 0.9900
C19 H19B 0.9900
N20 C21 1.333(11)
N20 H20A 0.9800
O21 C21 1.255(11)
C21 C22 1.487(12)
C22 C23 1.386(13)
C22 C27 1.417(13)
C23 C24 1.420(12)
C23 H23A 0.9500
C24 C25 1.390(13)
C24 C28 1.504(14)
C25 C26 1.381(15)
C25 H25A 0.9500
C26 C27 1.410(14)
C26 H26A 0.9500
C27 H27A 0.9500
O28 C28 1.248(10)
C28 N29 1.342(12)
N29 C30 1.458(12)
N29 H29A 0.9800
C30 C31 1.528(13)
C30 H30A 0.9900
C30 H30B 0.9900
C31 C36 1.385(12)
C31 C32 1.398(13)
C32 C33 1.399(13)
C32 H32A 0.9500
C33 C34 1.352(11)
C33 H33A 0.9500
C34 C35 1.400(12)
C35 C36 1.389(14)
C35 H35A 0.9500
C36 H36A 0.9500
P37 O37 1.480(7)
P37 N38 1.673(7)
P37 C59 1.802(4)
P37 C65 1.809(5)
N38 C39 1.434(10)
N38 H38A 0.9800
C39 C40 1.509(12)
C39 H39A 0.9900
C39 H39B 0.9900
O40 C40 1.232(10)
C40 N41 1.337(11)
N41 C42 1.426(12)
N41 H41A 0.9800
C42 C43 1.553(13)
C42 H42A 0.9900
C42 H42B 0.9900
O43 C43 1.175(12)
C43 O44 1.288(11)
O44 C45 1.413(12)
C45 C46 1.408(18)
C45 H45A 0.9900
C45 H45B 0.9900
C46 C53 1.466(16)
C46 C47 1.593(15)
C46 H46A 1.0000
C47 C48 1.3900
C47 C52 1.3900
C48 C49 1.3900
C48 H48A 0.9500
C49 C50 1.3900
C49 H49A 0.9500
C50 C51 1.3900
C50 H50A 0.9500
C51 C52 1.3900
C51 H51A 0.9500
C52 H52A 0.9500
C53 C54 1.3900
C53 C58 1.3900
C54 C55 1.3900
C54 H54A 0.9500
C55 C56 1.3900
C55 H55A 0.9500
C56 C57 1.3900
C56 H56A 0.9500
C57 C58 1.3900
C57 H57A 0.9500
C58 H58A 0.9500
C59 C60 1.3900
C59 C64 1.3900
C60 C61 1.3900
C60 H60A 0.9500
C61 C62 1.3900
C61 H61A 0.9500
C62 C63 1.3900
C62 H62A 0.9500
C63 C64 1.3900
C63 H63A 0.9500
C64 H64A 0.9500
C65 C66 1.3900
C65 C70 1.3900
C66 C67 1.3900
C66 H66A 0.9500
C67 C68 1.3900
C67 H67A 0.9500
C68 C69 1.3900
C68 H68A 0.9500
C69 C70 1.3900
C69 H69A 0.9500
C70 H70A 0.9500
C91 Cl2 1.674(14)
C91 Cl1 1.778(13)
C91 Cl3 1.792(17)

loop_
_geom_hbond_atom_site_label_D
_geom_hbond_atom_site_label_H
_geom_hbond_atom_site_label_A
_geom_hbond_distance_DH
_geom_hbond_distance_HA
_geom_hbond_distance_DA
_geom_hbond_angle_DHA
_geom_hbond_site_symmetry_A
N2 H2A O37 0.98 1.87 2.819(10) 161.4 .
N11 H11A O3 0.98 1.95 2.904(10) 163.2 2_575
N20 H20A O40 0.98 2.20 3.173(10) 170.5 .
N29 H29A O40 0.98 2.05 2.987(9) 159.6 .
N41 H41A O3 0.98 2.25 3.221(10) 170.4 2_575

loop_
_geom_torsion_atom_site_label_1
_geom_torsion_atom_site_label_2
_geom_torsion_atom_site_label_3
_geom_torsion_atom_site_label_4
_geom_torsion
C34 C1 N2 C3 -140.8(8)
C1 N2 C3 O3 1.2(13)
C1 N2 C3 C4 -177.1(7)
O3 C3 C4 C5 132.3(9)
N2 C3 C4 C5 -49.3(11)
O3 C3 C4 C9 -48.1(11)
N2 C3 C4 C9 130.3(8)
C9 C4 C5 C6 0.5(13)
C3 C4 C5 C6 -179.9(8)
C4 C5 C6 C7 -2.2(13)
C4 C5 C6 C10 177.5(8)
C5 C6 C7 C8 2.7(13)
C10 C6 C7 C8 -177.1(8)
C6 C7 C8 C9 -1.3(13)
C7 C8 C9 C4 -0.5(13)
C5 C4 C9 C8 0.9(13)
C3 C4 C9 C8 -178.7(7)
C5 C6 C10 O10 153.0(9)
C7 C6 C10 O10 -27.2(12)
C5 C6 C10 N11 -31.4(12)
C7 C6 C10 N11 148.3(8)
O10 C10 N11 C12 1.6(13)
C6 C10 N11 C12 -173.8(7)
C10 N11 C12 C13 -100.3(10)
N11 C12 C13 C18 47.1(12)
N11 C12 C13 C14 -134.4(9)
C18 C13 C14 C15 -2.1(13)
C12 C13 C14 C15 179.3(8)
C13 C14 C15 C16 0.8(14)
C14 C15 C16 C17 1.3(13)
C14 C15 C16 C19 179.9(8)
C15 C16 C17 C18 -2.1(12)
C19 C16 C17 C18 179.3(7)
C14 C13 C18 C17 1.3(12)
C12 C13 C18 C17 179.8(8)
C16 C17 C18 C13 0.8(13)
C15 C16 C19 N20 120.0(9)
C17 C16 C19 N20 -61.5(11)
C16 C19 N20 C21 140.2(9)
C19 N20 C21 O21 0.9(14)
C19 N20 C21 C22 -177.4(8)
O21 C21 C22 C23 159.7(9)
N20 C21 C22 C23 -22.0(13)
O21 C21 C22 C27 -20.8(14)
N20 C21 C22 C27 157.5(9)
C27 C22 C23 C24 -1.9(14)
C21 C22 C23 C24 177.6(8)
C22 C23 C24 C25 5.3(14)
C22 C23 C24 C28 -171.8(8)
C23 C24 C25 C26 -6.2(14)
C28 C24 C25 C26 171.0(9)
C24 C25 C26 C27 3.6(16)
C25 C26 C27 C22 -0.1(15)
C23 C22 C27 C26 -0.7(14)
C21 C22 C27 C26 179.8(8)
C25 C24 C28 O28 16.4(14)
C23 C24 C28 O28 -166.5(9)
C25 C24 C28 N29 -158.7(9)
C23 C24 C28 N29 18.4(13)
O28 C28 N29 C30 -4.3(14)
C24 C28 N29 C30 170.6(8)
C28 N29 C30 C31 -106.8(10)
N29 C30 C31 C36 -101.2(10)
N29 C30 C31 C32 73.8(10)
C36 C31 C32 C33 -0.6(12)
C30 C31 C32 C33 -175.7(8)
C31 C32 C33 C34 1.3(13)
C32 C33 C34 C35 -2.5(12)
C32 C33 C34 C1 179.1(8)
N2 C1 C34 C33 -117.3(9)
N2 C1 C34 C35 64.4(10)
C33 C34 C35 C36 3.2(13)
C1 C34 C35 C36 -178.4(8)
C32 C31 C36 C35 1.3(12)
C30 C31 C36 C35 176.4(8)
C34 C35 C36 C31 -2.6(13)
O37 P37 N38 C39 -50.0(7)
C59 P37 N38 C39 -173.0(6)
C65 P37 N38 C39 73.8(7)
P37 N38 C39 C40 -161.0(6)
N38 C39 C40 O40 23.8(11)
N38 C39 C40 N41 -157.8(7)
O40 C40 N41 C42 2.9(12)
C39 C40 N41 C42 -175.4(8)
C40 N41 C42 C43 162.3(8)
N41 C42 C43 O43 -2.0(16)
N41 C42 C43 O44 -178.7(9)
O43 C43 O44 C45 -2.1(18)
C42 C43 O44 C45 174.5(11)
C43 O44 C45 C46 147.8(13)
O44 C45 C46 C53 48.5(19)
O44 C45 C46 C47 172.8(11)
C45 C46 C47 C48 -73.1(14)
C53 C46 C47 C48 56.4(14)
C45 C46 C47 C52 110.9(12)
C53 C46 C47 C52 -119.6(10)
C52 C47 C48 C49 0.0
C46 C47 C48 C49 -175.8(11)
C47 C48 C49 C50 0.0
C48 C49 C50 C51 0.0
C49 C50 C51 C52 0.0
C50 C51 C52 C47 0.0
C48 C47 C52 C51 0.0
C46 C47 C52 C51 176.3(9)
C45 C46 C53 C54 -133.0(12)
C47 C46 C53 C54 103.6(10)
C45 C46 C53 C58 55(2)
C47 C46 C53 C58 -68.7(18)
C58 C53 C54 C55 0.0
C46 C53 C54 C55 -175.3(7)
C53 C54 C55 C56 0.0
C54 C55 C56 C57 0.0
C55 C56 C57 C58 0.0
C56 C57 C58 C53 0.0
C54 C53 C58 C57 0.0
C46 C53 C58 C57 171.1(14)
O37 P37 C59 C60 -160.4(4)
N38 P37 C59 C60 -33.6(5)
C65 P37 C59 C60 76.6(4)
O37 P37 C59 C64 17.7(5)
N38 P37 C59 C64 144.5(4)
C65 P37 C59 C64 -105.3(4)
C64 C59 C60 C61 0.0
P37 C59 C60 C61 178.1(5)
C59 C60 C61 C62 0.0
C60 C61 C62 C63 0.0
C61 C62 C63 C64 0.0
C62 C63 C64 C59 0.0
C60 C59 C64 C63 0.0
P37 C59 C64 C63 -178.1(5)
O37 P37 C65 C66 -173.8(4)
N38 P37 C65 C66 58.6(4)
C59 P37 C65 C66 -50.5(4)
O37 P37 C65 C70 2.4(5)
N38 P37 C65 C70 -125.2(4)
C59 P37 C65 C70 125.7(4)
C70 C65 C66 C67 0.0
P37 C65 C66 C67 176.2(4)
C65 C66 C67 C68 0.0
C66 C67 C68 C69 0.0
C67 C68 C69 C70 0.0
C68 C69 C70 C65 0.0
C66 C65 C70 C69 0.0
P37 C65 C70 C69 -176.2(4)
